data_1010859
loop_
_publ_author_name
'Moltzau, R'
'Kolthoff, I M'

_publ_section_title
;
Mixed crystal formation of zinc sulfide postprecipitated with mercuric
sulfide. The aging of mercuric sulfide and of zinc sulfide
;
_journal_coden_ASTM JPCHAX
_journal_name_full 'Journal of Physical Chemistry'
_journal_page_first 637
_journal_page_last 643
_journal_paper_doi 10.1021/j150374a009
_journal_volume 40
_journal_year 1936
_chemical_formula_structural '(Hg S)0.61 (Zn S)0.39'
_chemical_formula_sum 'Hg0.61 S Zn0.39'
_chemical_name_systematic 'Mercury zinc sulfide (0.61/0.39/1)'
_cell_angle_alpha 90
_cell_angle_beta 90
_cell_angle_gamma 90
_cell_formula_units_Z 0
_cell_length_a 5.79
_cell_length_b 5.79
_cell_length_c 5.79
_cell_volume 194.1
_cod_original_formula_sum 'Hg.61 S Zn.39'
_cod_database_code 1010859

loop_
_atom_site_label
_atom_site_fract_x
_atom_site_fract_y
_atom_site_fract_z
? ? ? ?
